data_4108363
loop_
_publ_author_name
'Andrew J. Boydston'
'Yan Xia'
'Julia A. Kornfield'
'Irina A. Gorodetskaya'
'Robert H. Grubbs'

_publ_section_title
;
 Cyclic Ruthenium-Alkylidene Catalysts for Ring-Expansion Metathesis
 Polymerization
;
_journal_name_full 'Journal of the American Chemical Society'
_journal_page_first 12775
_journal_page_last 12782
_journal_paper_doi 10.1021/ja8037849
_journal_volume 130
_journal_year 2008
_chemical_formula_sum 'C39 H60 Cl2 N2 P Ru'
_chemical_formula_weight 759.83
_chemical_name_systematic
; 
 ? 
;
_space_group_IT_number 14
_symmetry_cell_setting monoclinic
_symmetry_space_group_name_Hall '-P 2ybc'
_symmetry_space_group_name_H-M 'P 1 21/c 1'
_atom_sites_solution_hydrogens geom
_atom_sites_solution_primary direct
_atom_sites_solution_secondary difmap
_audit_creation_method SHELXL-97
_cell_angle_alpha 90.00
_cell_angle_beta 107.393(2)
_cell_angle_gamma 90.00
_cell_formula_units_Z 4
_cell_length_a 17.2664(15)
_cell_length_b 11.8916(11)
_cell_length_c 19.2386(17)
_cell_measurement_temperature 100(2)
_cell_volume 3769.6(6)
_computing_structure_refinement 'SHELXL-97 (Sheldrick, 1997)'
_computing_structure_solution 'SHELXS-97 (Sheldrick, 1990)'
_diffrn_ambient_temperature 100(2)
_diffrn_measured_fraction_theta_full 0.915
_diffrn_measured_fraction_theta_max 0.915
_diffrn_radiation_monochromator graphite
_diffrn_radiation_source 'fine-focus sealed tube'
_diffrn_radiation_type MoK\a
_diffrn_radiation_wavelength 0.71073
_diffrn_reflns_av_R_equivalents 0.0684
_diffrn_reflns_av_sigmaI/netI 0.0435
_diffrn_reflns_limit_h_max 31
_diffrn_reflns_limit_h_min -31
_diffrn_reflns_limit_k_max 21
_diffrn_reflns_limit_k_min -20
_diffrn_reflns_limit_l_max 32
_diffrn_reflns_limit_l_min -36
_diffrn_reflns_number 84806
_diffrn_reflns_theta_full 42.31
_diffrn_reflns_theta_max 42.31
_diffrn_reflns_theta_min 2.04
_exptl_absorpt_coefficient_mu 0.629
_exptl_crystal_density_diffrn 1.339
_exptl_crystal_F_000 1604
_refine_diff_density_max 1.981
_refine_diff_density_min -1.112
_refine_diff_density_rms 0.109
_refine_ls_extinction_method none
_refine_ls_goodness_of_fit_ref 1.676
_refine_ls_hydrogen_treatment mixed
_refine_ls_matrix_type full
_refine_ls_number_parameters 409
_refine_ls_number_reflns 24535
_refine_ls_number_restraints 0
_refine_ls_restrained_S_all 1.676
_refine_ls_R_factor_all 0.0489
_refine_ls_R_factor_gt 0.0341
_refine_ls_shift/su_max 0.004
_refine_ls_shift/su_mean 0.000
_refine_ls_structure_factor_coef Fsqd
_refine_ls_weighting_details 'calc w=1/[\s^2^(Fo^2^)+(0.0000P)^2^+0.0000P] where P=(Fo^2^+2Fc^2^)/3'
_refine_ls_weighting_scheme calc
_refine_ls_wR_factor_gt 0.0717
_refine_ls_wR_factor_ref 0.0754
_reflns_number_gt 19703
_reflns_number_total 24535
_reflns_threshold_expression >2sigma(I)
_cod_data_source_file ja8037849_si_003.cif
_cod_data_source_block yan01
_cod_database_code 4108363

loop_
_symmetry_equiv_pos_as_xyz
'x, y, z'
'-x, y+1/2, -z+1/2'
'-x, -y, -z'
'x, -y-1/2, z-1/2'

loop_
_atom_site_label
_atom_site_type_symbol
_atom_site_fract_x
_atom_site_fract_y
_atom_site_fract_z
_atom_site_U_iso_or_equiv
_atom_site_adp_type
_atom_site_occupancy
_atom_site_symmetry_multiplicity
_atom_site_calc_flag
_atom_site_refinement_flags
Ru1 Ru 0.198250(4) 0.110617(6) 0.361031(4) 0.00900(2) Uani 1 1 d .
P1 P 0.238582(15) -0.06291(2) 0.427846(13) 0.01083(4) Uani 1 1 d .
Cl1 Cl 0.059986(14) 0.04883(2) 0.319512(13) 0.01515(4) Uani 1 1 d .
Cl2 Cl 0.337844(14) 0.15781(2) 0.385901(12) 0.01458(4) Uani 1 1 d .
N1 N 0.19300(5) 0.24053(7) 0.21859(4) 0.01373(14) Uani 1 1 d .
N2 N 0.10417(5) 0.31048(8) 0.26379(4) 0.01423(14) Uani 1 1 d .
C1 C 0.17798(6) 0.18775(8) 0.43554(5) 0.01362(15) Uani 1 1 d .
H1 H 0.1291 0.1669 0.4452 0.016 Uiso 1 1 calc R
C2 C 0.22510(7) 0.27842(9) 0.48414(5) 0.01842(18) Uani 1 1 d .
H2A H 0.2774 0.2897 0.4737 0.022 Uiso 1 1 calc R
H2B H 0.2372 0.2544 0.5356 0.022 Uiso 1 1 calc R
C3 C 0.17849(7) 0.39008(10) 0.47349(6) 0.01984(18) Uani 1 1 d .
H3A H 0.2057 0.4412 0.5140 0.024 Uiso 1 1 calc R
H3B H 0.1230 0.3757 0.4763 0.024 Uiso 1 1 calc R
C4 C 0.17207(8) 0.44960(9) 0.40109(6) 0.02052(19) Uani 1 1 d .
H4A H 0.1933 0.5271 0.4117 0.025 Uiso 1 1 calc R
H4B H 0.2071 0.4098 0.3767 0.025 Uiso 1 1 calc R
C5 C 0.08645(8) 0.45540(10) 0.34888(6) 0.0212(2) Uani 1 1 d .
H5A H 0.0849 0.5126 0.3111 0.025 Uiso 1 1 calc R
H5B H 0.0491 0.4803 0.3761 0.025 Uiso 1 1 calc R
C6 C 0.05618(6) 0.34354(9) 0.31156(5) 0.01637(17) Uani 1 1 d .
H6A H 0.0603 0.2847 0.3489 0.020 Uiso 1 1 calc R
H6B H -0.0016 0.3508 0.2826 0.020 Uiso 1 1 calc R
C7 C 0.16432(6) 0.23190(8) 0.27719(5) 0.01098(13) Uani 1 1 d .
C8 C 0.09612(8) 0.36662(10) 0.19883(6) 0.0218(2) Uani 1 1 d .
H8 H 0.0588 0.4252 0.1785 0.026 Uiso 1 1 calc R
C9 C 0.15138(8) 0.32215(10) 0.17011(6) 0.0219(2) Uani 1 1 d .
H9 H 0.1602 0.3426 0.1254 0.026 Uiso 1 1 calc R
C10 C 0.25380(6) 0.17164(9) 0.20264(5) 0.01388(15) Uani 1 1 d .
C11 C 0.23027(7) 0.06677(9) 0.17063(5) 0.01802(18) Uani 1 1 d .
C12 C 0.28998(9) 0.00253(11) 0.15376(6) 0.0261(3) Uani 1 1 d .
H12 H 0.2760 -0.0696 0.1325 0.031 Uiso 1 1 calc R
C13 C 0.36899(9) 0.04078(13) 0.16714(7) 0.0307(3) Uani 1 1 d .
C14 C 0.38854(8) 0.14752(13) 0.19662(7) 0.0266(3) Uani 1 1 d .
H14 H 0.4422 0.1750 0.2047 0.032 Uiso 1 1 calc R
C15 C 0.33155(7) 0.21549(10) 0.21475(6) 0.01880(18) Uani 1 1 d .
C16 C 0.14375(8) 0.02713(11) 0.15287(7) 0.0261(2) Uani 1 1 d .
H16A H 0.1403 -0.0514 0.1368 0.039 Uiso 1 1 calc R
H16B H 0.1091 0.0739 0.1139 0.039 Uiso 1 1 calc R
H16C H 0.1255 0.0331 0.1963 0.039 Uiso 1 1 calc R
C17 C 0.43267(12) -0.03323(17) 0.15139(9) 0.0491(5) Uani 1 1 d .
H17A H 0.4801 0.0123 0.1519 0.074 Uiso 1 1 calc R
H17B H 0.4105 -0.0681 0.1034 0.074 Uiso 1 1 calc R
H17C H 0.4488 -0.0920 0.1887 0.074 Uiso 1 1 calc R
C18 C 0.35374(8) 0.33037(12) 0.24752(7) 0.0264(2) Uani 1 1 d .
H18A H 0.3252 0.3878 0.2127 0.040 Uiso 1 1 calc R
H18B H 0.4125 0.3415 0.2589 0.040 Uiso 1 1 calc R
H18C H 0.3380 0.3366 0.2923 0.040 Uiso 1 1 calc R
C19 C 0.15898(6) -0.12949(8) 0.46139(5) 0.01320(15) Uani 1 1 d .
H19 H 0.1077 -0.1229 0.4201 0.016 Uiso 1 1 calc R
C20 C 0.14202(7) -0.06681(9) 0.52509(6) 0.01730(17) Uani 1 1 d .
H20A H 0.1351 0.0144 0.5137 0.021 Uiso 1 1 calc R
H20B H 0.1887 -0.0759 0.5695 0.021 Uiso 1 1 calc R
C21 C 0.06483(8) -0.11341(10) 0.53881(7) 0.0225(2) Uani 1 1 d .
H21A H 0.0560 -0.0745 0.5813 0.027 Uiso 1 1 calc R
H21B H 0.0176 -0.0976 0.4959 0.027 Uiso 1 1 calc R
C22 C 0.07056(7) -0.23995(10) 0.55309(6) 0.02026(19) Uani 1 1 d .
H22A H 0.1133 -0.2552 0.5995 0.024 Uiso 1 1 calc R
H22B H 0.0183 -0.2677 0.5579 0.024 Uiso 1 1 calc R
C23 C 0.09035(7) -0.30244(9) 0.49143(6) 0.01958(19) Uani 1 1 d .
H23A H 0.0447 -0.2944 0.4461 0.023 Uiso 1 1 calc R
H23B H 0.0974 -0.3835 0.5035 0.023 Uiso 1 1 calc R
C24 C 0.16823(7) -0.25603(9) 0.47917(7) 0.01925(19) Uani 1 1 d .
H24A H 0.1796 -0.2969 0.4385 0.023 Uiso 1 1 calc R
H24B H 0.2146 -0.2680 0.5235 0.023 Uiso 1 1 calc R
C25 C 0.25925(6) -0.17368(8) 0.36732(5) 0.01408(15) Uani 1 1 d .
H25 H 0.2794 -0.2412 0.3984 0.017 Uiso 1 1 calc R
C26 C 0.18261(7) -0.21040(10) 0.30678(6) 0.01901(18) Uani 1 1 d .
H26A H 0.1394 -0.2308 0.3286 0.023 Uiso 1 1 calc R
H26B H 0.1627 -0.1471 0.2727 0.023 Uiso 1 1 calc R
C27 C 0.20135(8) -0.31146(10) 0.26492(6) 0.0229(2) Uani 1 1 d .
H27A H 0.2175 -0.3764 0.2984 0.027 Uiso 1 1 calc R
H27B H 0.1519 -0.3327 0.2256 0.027 Uiso 1 1 calc R
C28 C 0.26942(8) -0.28456(11) 0.23198(6) 0.0248(2) Uani 1 1 d .
H28A H 0.2501 -0.2277 0.1930 0.030 Uiso 1 1 calc R
H28B H 0.2838 -0.3534 0.2097 0.030 Uiso 1 1 calc R
C29 C 0.34479(8) -0.23991(11) 0.28925(7) 0.0254(2) Uani 1 1 d .
H29A H 0.3849 -0.2153 0.2648 0.031 Uiso 1 1 calc R
H29B H 0.3696 -0.3015 0.3232 0.031 Uiso 1 1 calc R
C30 C 0.32571(7) -0.14086(10) 0.33292(6) 0.01842(18) Uani 1 1 d .
H30A H 0.3755 -0.1188 0.3717 0.022 Uiso 1 1 calc R
H30B H 0.3074 -0.0755 0.3003 0.022 Uiso 1 1 calc R
C31 C 0.33621(6) -0.05663(8) 0.50159(5) 0.01375(15) Uani 1 1 d .
H31 H 0.3780 -0.0443 0.4759 0.017 Uiso 1 1 calc R
C32 C 0.36423(6) -0.16358(9) 0.54709(6) 0.01785(17) Uani 1 1 d .
H32A H 0.3298 -0.1764 0.5793 0.021 Uiso 1 1 calc R
H32B H 0.3587 -0.2294 0.5144 0.021 Uiso 1 1 calc R
C33 C 0.45317(7) -0.15039(11) 0.59326(7) 0.0229(2) Uani 1 1 d .
H33A H 0.4703 -0.2184 0.6237 0.028 Uiso 1 1 calc R
H33B H 0.4877 -0.1439 0.5606 0.028 Uiso 1 1 calc R
C34 C 0.46577(7) -0.04713(11) 0.64239(6) 0.0222(2) Uani 1 1 d .
H34A H 0.5244 -0.0380 0.6680 0.027 Uiso 1 1 calc R
H34B H 0.4372 -0.0580 0.6795 0.027 Uiso 1 1 calc R
C35 C 0.43366(7) 0.05903(10) 0.59815(6) 0.01898(18) Uani 1 1 d .
H35A H 0.4671 0.0754 0.5656 0.023 Uiso 1 1 calc R
H35B H 0.4385 0.1236 0.6317 0.023 Uiso 1 1 calc R
C36 C 0.34477(6) 0.04530(9) 0.55248(5) 0.01633(17) Uani 1 1 d .
H36A H 0.3261 0.1141 0.5233 0.020 Uiso 1 1 calc R
H36B H 0.3105 0.0344 0.5850 0.020 Uiso 1 1 calc R
C37 C 0.42386(10) 0.51772(15) 0.45100(9) 0.0362(3) Uani 1 1 d .
H37 H 0.3717 0.5300 0.4174 0.043 Uiso 1 1 calc R
C38 C 0.47604(11) 0.60779(13) 0.47548(9) 0.0354(3) Uani 1 1 d .
H38 H 0.4596 0.6817 0.4587 0.043 Uiso 1 1 calc R
C39 C 0.55220(10) 0.58994(14) 0.52448(9) 0.0356(3) Uani 1 1 d .
H39 H 0.5879 0.6516 0.5412 0.043 Uiso 1 1 calc R

loop_
_atom_site_aniso_label
_atom_site_aniso_U_11
_atom_site_aniso_U_22
_atom_site_aniso_U_33
_atom_site_aniso_U_23
_atom_site_aniso_U_13
_atom_site_aniso_U_12
Ru1 0.00840(3) 0.00941(3) 0.00919(2) 0.00013(2) 0.00265(2) -0.00056(2)
P1 0.01154(10) 0.01108(10) 0.01018(8) 0.00054(7) 0.00373(7) 0.00044(7)
Cl1 0.00968(9) 0.01640(10) 0.01815(9) 0.00028(7) 0.00229(7) -0.00419(7)
Cl2 0.00996(9) 0.01806(11) 0.01517(8) 0.00236(7) 0.00291(7) -0.00220(7)
N1 0.0166(4) 0.0135(4) 0.0126(3) 0.0027(2) 0.0067(3) 0.0045(3)
N2 0.0144(4) 0.0164(4) 0.0127(3) 0.0022(3) 0.0052(3) 0.0050(3)
C1 0.0161(4) 0.0126(4) 0.0130(3) 0.0006(3) 0.0057(3) 0.0015(3)
C2 0.0221(5) 0.0174(5) 0.0139(4) -0.0027(3) 0.0025(3) 0.0031(3)
C3 0.0258(5) 0.0168(5) 0.0158(4) -0.0041(3) 0.0045(3) 0.0039(4)
C4 0.0270(6) 0.0141(5) 0.0195(4) -0.0019(3) 0.0055(4) -0.0003(4)
C5 0.0268(6) 0.0183(5) 0.0183(4) -0.0002(3) 0.0063(4) 0.0092(4)
C6 0.0138(4) 0.0211(5) 0.0154(4) 0.0004(3) 0.0062(3) 0.0055(3)
C7 0.0104(4) 0.0115(4) 0.0109(3) -0.0004(2) 0.0031(3) 0.0003(3)
C8 0.0257(6) 0.0244(5) 0.0171(4) 0.0085(4) 0.0093(4) 0.0137(4)
C9 0.0282(6) 0.0244(5) 0.0161(4) 0.0092(4) 0.0112(4) 0.0131(4)
C10 0.0164(4) 0.0157(4) 0.0108(3) 0.0019(3) 0.0062(3) 0.0048(3)
C11 0.0273(5) 0.0163(5) 0.0114(3) 0.0013(3) 0.0072(3) 0.0047(3)
C12 0.0460(8) 0.0212(5) 0.0154(4) 0.0038(4) 0.0156(5) 0.0154(5)
C13 0.0399(7) 0.0393(7) 0.0202(5) 0.0152(5) 0.0202(5) 0.0266(6)
C14 0.0203(6) 0.0425(7) 0.0209(5) 0.0142(5) 0.0119(4) 0.0131(5)
C15 0.0175(5) 0.0257(5) 0.0149(4) 0.0061(3) 0.0075(3) 0.0040(4)
C16 0.0341(7) 0.0245(6) 0.0187(4) -0.0043(4) 0.0065(4) -0.0068(5)
C17 0.0603(11) 0.0605(11) 0.0401(8) 0.0230(8) 0.0358(8) 0.0439(9)
C18 0.0261(6) 0.0293(6) 0.0240(5) 0.0038(4) 0.0077(4) -0.0090(4)
C19 0.0154(4) 0.0116(4) 0.0142(3) 0.0012(3) 0.0068(3) 0.0001(3)
C20 0.0242(5) 0.0126(4) 0.0192(4) 0.0006(3) 0.0128(4) 0.0004(3)
C21 0.0269(6) 0.0166(5) 0.0315(5) 0.0045(4) 0.0202(5) 0.0043(4)
C22 0.0235(5) 0.0179(5) 0.0243(5) 0.0047(4) 0.0147(4) 0.0005(4)
C23 0.0252(5) 0.0140(4) 0.0219(4) 0.0014(3) 0.0106(4) -0.0036(3)
C24 0.0251(5) 0.0116(4) 0.0263(5) 0.0010(3) 0.0157(4) 0.0003(3)
C25 0.0174(4) 0.0138(4) 0.0123(3) -0.0010(3) 0.0064(3) 0.0011(3)
C26 0.0202(5) 0.0200(5) 0.0173(4) -0.0049(3) 0.0063(3) -0.0035(3)
C27 0.0333(6) 0.0187(5) 0.0190(4) -0.0054(4) 0.0113(4) -0.0060(4)
C28 0.0380(7) 0.0218(5) 0.0191(4) -0.0050(4) 0.0152(5) -0.0022(4)
C29 0.0280(6) 0.0299(6) 0.0230(5) -0.0046(4) 0.0146(4) 0.0036(4)
C30 0.0175(5) 0.0242(5) 0.0158(4) -0.0026(3) 0.0083(3) -0.0011(3)
C31 0.0131(4) 0.0155(4) 0.0122(3) 0.0010(3) 0.0031(3) 0.0019(3)
C32 0.0156(5) 0.0170(5) 0.0188(4) 0.0037(3) 0.0018(3) 0.0032(3)
C33 0.0161(5) 0.0231(5) 0.0249(5) 0.0041(4) -0.0010(4) 0.0054(4)
C34 0.0172(5) 0.0292(6) 0.0161(4) 0.0034(4) -0.0012(3) 0.0020(4)
C35 0.0167(5) 0.0224(5) 0.0150(4) -0.0016(3) 0.0005(3) -0.0001(3)
C36 0.0153(4) 0.0178(5) 0.0138(3) -0.0016(3) 0.0012(3) 0.0026(3)
C37 0.0264(7) 0.0504(10) 0.0326(7) -0.0084(6) 0.0104(5) -0.0048(6)
C38 0.0467(9) 0.0267(7) 0.0408(8) -0.0038(6) 0.0250(7) -0.0021(6)
C39 0.0383(8) 0.0360(8) 0.0398(7) -0.0175(6) 0.0228(6) -0.0200(6)

loop_
_atom_type_symbol
_atom_type_description
_atom_type_scat_dispersion_real
_atom_type_scat_dispersion_imag
_atom_type_scat_source
C C 0.0033 0.0016 'International Tables Vol C Tables 4.2.6.8 and 6.1.1.4'
H H 0.0000 0.0000 'International Tables Vol C Tables 4.2.6.8 and 6.1.1.4'
N N 0.0061 0.0033 'International Tables Vol C Tables 4.2.6.8 and 6.1.1.4'
P P 0.1023 0.0942 'International Tables Vol C Tables 4.2.6.8 and 6.1.1.4'
Cl Cl 0.1484 0.1585 'International Tables Vol C Tables 4.2.6.8 and 6.1.1.4'
Ru Ru -1.2594 0.8363 'International Tables Vol C Tables 4.2.6.8 and 6.1.1.4'

loop_
_geom_angle_atom_site_label_1
_geom_angle_atom_site_label_2
_geom_angle_atom_site_label_3
_geom_angle
_geom_angle_site_symmetry_1
C1 Ru1 C7 100.52(4) .
C1 Ru1 Cl2 98.30(3) .
C7 Ru1 Cl2 91.46(3) .
C1 Ru1 Cl1 90.58(3) .
C7 Ru1 Cl1 86.19(3) .
Cl2 Ru1 Cl1 171.094(9) .
C1 Ru1 P1 95.96(3) .
C7 Ru1 P1 163.29(2) .
Cl2 Ru1 P1 88.907(9) .
Cl1 Ru1 P1 90.885(10) .
C31 P1 C19 110.43(4) .
C31 P1 C25 101.94(5) .
C19 P1 C25 102.43(4) .
C31 P1 Ru1 115.08(3) .
C19 P1 Ru1 114.95(3) .
C25 P1 Ru1 110.46(3) .
C7 N1 C9 111.40(8) .
C7 N1 C10 127.10(8) .
C9 N1 C10 121.35(8) .
C7 N2 C8 111.46(8) .
C7 N2 C6 127.45(8) .
C8 N2 C6 120.90(9) .
C2 C1 Ru1 131.09(8) .
C2 C1 H1 114.5 .
Ru1 C1 H1 114.5 .
C1 C2 C3 111.97(9) .
C1 C2 H2A 109.2 .
C3 C2 H2A 109.2 .
C1 C2 H2B 109.2 .
C3 C2 H2B 109.2 .
H2A C2 H2B 107.9 .
C2 C3 C4 114.37(9) .
C2 C3 H3A 108.7 .
C4 C3 H3A 108.7 .
C2 C3 H3B 108.7 .
C4 C3 H3B 108.7 .
H3A C3 H3B 107.6 .
C5 C4 C3 114.34(10) .
C5 C4 H4A 108.7 .
C3 C4 H4A 108.7 .
C5 C4 H4B 108.7 .
C3 C4 H4B 108.7 .
H4A C4 H4B 107.6 .
C4 C5 C6 113.55(9) .
C4 C5 H5A 108.9 .
C6 C5 H5A 108.9 .
C4 C5 H5B 108.9 .
C6 C5 H5B 108.9 .
H5A C5 H5B 107.7 .
N2 C6 C5 110.53(9) .
N2 C6 H6A 109.5 .
C5 C6 H6A 109.5 .
N2 C6 H6B 109.5 .
C5 C6 H6B 109.5 .
H6A C6 H6B 108.1 .
N2 C7 N1 103.68(8) .
N2 C7 Ru1 129.36(6) .
N1 C7 Ru1 126.61(7) .
C9 C8 N2 106.76(9) .
C9 C8 H8 126.6 .
N2 C8 H8 126.6 .
C8 C9 N1 106.69(9) .
C8 C9 H9 126.7 .
N1 C9 H9 126.7 .
C15 C10 C11 123.14(9) .
C15 C10 N1 118.71(9) .
C11 C10 N1 117.97(9) .
C10 C11 C12 116.95(11) .
C10 C11 C16 121.20(10) .
C12 C11 C16 121.82(11) .
C13 C12 C11 122.06(12) .
C13 C12 H12 119.0 .
C11 C12 H12 119.0 .
C12 C13 C14 118.71(10) .
C12 C13 C17 120.47(16) .
C14 C13 C17 120.81(16) .
C13 C14 C15 121.84(13) .
C13 C14 H14 119.1 .
C15 C14 H14 119.1 .
C10 C15 C14 117.22(12) .
C10 C15 C18 121.43(10) .
C14 C15 C18 121.34(12) .
C11 C16 H16A 109.5 .
C11 C16 H16B 109.5 .
H16A C16 H16B 109.5 .
C11 C16 H16C 109.5 .
H16A C16 H16C 109.5 .
H16B C16 H16C 109.5 .
C13 C17 H17A 109.5 .
C13 C17 H17B 109.5 .
H17A C17 H17B 109.5 .
C13 C17 H17C 109.5 .
H17A C17 H17C 109.5 .
H17B C17 H17C 109.5 .
C15 C18 H18A 109.5 .
C15 C18 H18B 109.5 .
H18A C18 H18B 109.5 .
C15 C18 H18C 109.5 .
H18A C18 H18C 109.5 .
H18B C18 H18C 109.5 .
C20 C19 C24 109.19(8) .
C20 C19 P1 114.02(7) .
C24 C19 P1 117.02(7) .
C20 C19 H19 105.1 .
C24 C19 H19 105.1 .
P1 C19 H19 105.1 .
C19 C20 C21 110.12(9) .
C19 C20 H20A 109.6 .
C21 C20 H20A 109.6 .
C19 C20 H20B 109.6 .
C21 C20 H20B 109.6 .
H20A C20 H20B 108.1 .
C22 C21 C20 111.91(9) .
C22 C21 H21A 109.2 .
C20 C21 H21A 109.2 .
C22 C21 H21B 109.2 .
C20 C21 H21B 109.2 .
H21A C21 H21B 107.9 .
C23 C22 C21 110.99(9) .
C23 C22 H22A 109.4 .
C21 C22 H22A 109.4 .
C23 C22 H22B 109.4 .
C21 C22 H22B 109.4 .
H22A C22 H22B 108.0 .
C22 C23 C24 110.79(9) .
C22 C23 H23A 109.5 .
C24 C23 H23A 109.5 .
C22 C23 H23B 109.5 .
C24 C23 H23B 109.5 .
H23A C23 H23B 108.1 .
C23 C24 C19 110.35(9) .
C23 C24 H24A 109.6 .
C19 C24 H24A 109.6 .
C23 C24 H24B 109.6 .
C19 C24 H24B 109.6 .
H24A C24 H24B 108.1 .
C30 C25 C26 109.23(8) .
C30 C25 P1 113.39(7) .
C26 C25 P1 113.03(7) .
C30 C25 H25 106.9 .
C26 C25 H25 106.9 .
P1 C25 H25 106.9 .
C27 C26 C25 110.51(10) .
C27 C26 H26A 109.5 .
C25 C26 H26A 109.5 .
C27 C26 H26B 109.5 .
C25 C26 H26B 109.5 .
H26A C26 H26B 108.1 .
C28 C27 C26 111.29(10) .
C28 C27 H27A 109.4 .
C26 C27 H27A 109.4 .
C28 C27 H27B 109.4 .
C26 C27 H27B 109.4 .
H27A C27 H27B 108.0 .
C27 C28 C29 111.66(9) .
C27 C28 H28A 109.3 .
C29 C28 H28A 109.3 .
C27 C28 H28B 109.3 .
C29 C28 H28B 109.3 .
H28A C28 H28B 107.9 .
C28 C29 C30 112.63(10) .
C28 C29 H29A 109.1 .
C30 C29 H29A 109.1 .
C28 C29 H29B 109.1 .
C30 C29 H29B 109.1 .
H29A C29 H29B 107.8 .
C25 C30 C29 110.50(9) .
C25 C30 H30A 109.6 .
C29 C30 H30A 109.6 .
C25 C30 H30B 109.6 .
C29 C30 H30B 109.6 .
H30A C30 H30B 108.1 .
C36 C31 C32 109.60(8) .
C36 C31 P1 114.32(7) .
C32 C31 P1 117.53(7) .
C36 C31 H31 104.6 .
C32 C31 H31 104.6 .
P1 C31 H31 104.6 .
C33 C32 C31 109.57(9) .
C33 C32 H32A 109.8 .
C31 C32 H32A 109.8 .
C33 C32 H32B 109.8 .
C31 C32 H32B 109.8 .
H32A C32 H32B 108.2 .
C34 C33 C32 111.94(10) .
C34 C33 H33A 109.2 .
C32 C33 H33A 109.2 .
C34 C33 H33B 109.2 .
C32 C33 H33B 109.2 .
H33A C33 H33B 107.9 .
C33 C34 C35 111.02(9) .
C33 C34 H34A 109.4 .
C35 C34 H34A 109.4 .
C33 C34 H34B 109.4 .
C35 C34 H34B 109.4 .
H34A C34 H34B 108.0 .
C34 C35 C36 111.42(10) .
C34 C35 H35A 109.3 .
C36 C35 H35A 109.3 .
C34 C35 H35B 109.3 .
C36 C35 H35B 109.3 .
H35A C35 H35B 108.0 .
C35 C36 C31 109.77(8) .
C35 C36 H36A 109.7 .
C31 C36 H36A 109.7 .
C35 C36 H36B 109.7 .
C31 C36 H36B 109.7 .
H36A C36 H36B 108.2 .
C39 C37 C38 120.05(16) 3_666
C39 C37 H37 120.0 3_666
C38 C37 H37 120.0 .
C39 C38 C37 120.00(15) .
C39 C38 H38 120.0 .
C37 C38 H38 120.0 .
C37 C39 C38 119.96(13) 3_666
C37 C39 H39 120.0 3_666
C38 C39 H39 120.0 .

loop_
_geom_bond_atom_site_label_1
_geom_bond_atom_site_label_2
_geom_bond_distance
_geom_bond_site_symmetry_2
Ru1 C1 1.8217(9) .
Ru1 C7 2.1119(9) .
Ru1 Cl2 2.3799(3) .
Ru1 Cl1 2.3952(3) .
Ru1 P1 2.4207(3) .
P1 C31 1.8521(10) .
P1 C19 1.8608(10) .
P1 C25 1.8619(10) .
N1 C7 1.3640(11) .
N1 C9 1.3883(13) .
N1 C10 1.4352(12) .
N2 C7 1.3632(12) .
N2 C8 1.3868(13) .
N2 C6 1.4632(12) .
C1 C2 1.4980(14) .
C1 H1 0.9500 .
C2 C3 1.5344(15) .
C2 H2A 0.9900 .
C2 H2B 0.9900 .
C3 C4 1.5365(16) .
C3 H3A 0.9900 .
C3 H3B 0.9900 .
C4 C5 1.5204(17) .
C4 H4A 0.9900 .
C4 H4B 0.9900 .
C5 C6 1.5277(16) .
C5 H5A 0.9900 .
C5 H5B 0.9900 .
C6 H6A 0.9900 .
C6 H6B 0.9900 .
C8 C9 1.3456(15) .
C8 H8 0.9500 .
C9 H9 0.9500 .
C10 C15 1.3934(15) .
C10 C11 1.3964(15) .
C11 C12 1.3970(15) .
C11 C16 1.5051(18) .
C12 C13 1.387(2) .
C12 H12 0.9500 .
C13 C14 1.390(2) .
C13 C17 1.5081(17) .
C14 C15 1.3958(16) .
C14 H14 0.9500 .
C15 C18 1.5053(18) .
C16 H16A 0.9800 .
C16 H16B 0.9800 .
C16 H16C 0.9800 .
C17 H17A 0.9800 .
C17 H17B 0.9800 .
C17 H17C 0.9800 .
C18 H18A 0.9800 .
C18 H18B 0.9800 .
C18 H18C 0.9800 .
C19 C20 1.5356(13) .
C19 C24 1.5408(14) .
C19 H19 1.0000 .
C20 C21 1.5373(15) .
C20 H20A 0.9900 .
C20 H20B 0.9900 .
C21 C22 1.5275(16) .
C21 H21A 0.9900 .
C21 H21B 0.9900 .
C22 C23 1.5227(16) .
C22 H22A 0.9900 .
C22 H22B 0.9900 .
C23 C24 1.5355(15) .
C23 H23A 0.9900 .
C23 H23B 0.9900 .
C24 H24A 0.9900 .
C24 H24B 0.9900 .
C25 C30 1.5367(14) .
C25 C26 1.5417(15) .
C25 H25 1.0000 .
C26 C27 1.5340(15) .
C26 H26A 0.9900 .
C26 H26B 0.9900 .
C27 C28 1.5266(17) .
C27 H27A 0.9900 .
C27 H27B 0.9900 .
C28 C29 1.5270(19) .
C28 H28A 0.9900 .
C28 H28B 0.9900 .
C29 C30 1.5386(16) .
C29 H29A 0.9900 .
C29 H29B 0.9900 .
C30 H30A 0.9900 .
C30 H30B 0.9900 .
C31 C36 1.5374(14) .
C31 C32 1.5378(14) .
C31 H31 1.0000 .
C32 C33 1.5351(16) .
C32 H32A 0.9900 .
C32 H32B 0.9900 .
C33 C34 1.5249(18) .
C33 H33A 0.9900 .
C33 H33B 0.9900 .
C34 C35 1.5308(16) .
C34 H34A 0.9900 .
C34 H34B 0.9900 .
C35 C36 1.5323(15) .
C35 H35A 0.9900 .
C35 H35B 0.9900 .
C36 H36A 0.9900 .
C36 H36B 0.9900 .
C37 C39 1.384(3) 3_666
C37 C38 1.388(2) .
C37 H37 0.9500 .
C38 C39 1.386(3) .
C38 H38 0.9500 .
C39 C37 1.384(3) 3_666
C39 H39 0.9500 .
